data_7106833
loop_
_publ_author_name
'Xue, Wei'
'Wang, Bao-Ying'
'Zhu, Jie'
'Zhang, Wei-Xiong'
'Zhang, Yue-Biao'
'Zhao, Hai-Xia'
'Chen, Xiao-Ming'

_publ_section_title
;
 A one-dimensional coordination polymer exhibiting simultaneous spin-crossover
 and semiconductor behaviour
;
_journal_coden_ASTM CHCOFS
_journal_issue 37
_journal_name_full
;
 Chemical Communications (Cambridge, United Kingdom)
;
_journal_page_first 10233
_journal_page_last 10235
_journal_paper_doi 10.1039/c1cc12852c
_journal_volume 47
_journal_year 2011
_chemical_formula_moiety 'C18 H12 Co N2 S2'
_chemical_formula_sum 'C18 H12 Co N2 S2'
_chemical_formula_weight 379.35
_chemical_name_common CoMQ
_space_group_IT_number 14
_symmetry_cell_setting monoclinic
_symmetry_space_group_name_Hall '-P 2ybc'
_symmetry_space_group_name_H-M 'P 1 21/c 1'
_atom_sites_solution_hydrogens geom
_atom_sites_solution_primary direct
_atom_sites_solution_secondary difmap
_audit_creation_method SHELXL-97
_cell_angle_alpha 90.00
_cell_angle_beta 93.1048(16)
_cell_angle_gamma 90.00
_cell_formula_units_Z 2
_cell_length_a 3.6858(4)
_cell_length_b 14.6127(15)
_cell_length_c 12.8816(13)
_cell_measurement_reflns_used 3445
_cell_measurement_temperature 112(2)
_cell_measurement_theta_max 26.0
_cell_measurement_theta_min 2.1
_cell_volume 692.78(12)
_computing_cell_refinement 'SAINT+ Ver. 6.22, Bruker AXS Inc., 2001.'
_computing_data_collection 'SMART Bruker AXS Inc., 1998.'
_computing_data_reduction 'SAINT+ Ver. 6.22, Bruker AXS Inc., 2001.'
_computing_molecular_graphics 'SHELXTL Ver. 6.12, (Sheldrick, 2000)'
_computing_publication_material 'SHELXTL Ver. 6.12, (Sheldrick, 2000)'
_computing_structure_refinement 'SHELXTL Ver. 6.12, (Sheldrick, 2000)'
_computing_structure_solution 'SHELXTL Ver. 6.12, (Sheldrick, 2000)'
_diffrn_ambient_temperature 112(2)
_diffrn_measured_fraction_theta_full 0.986
_diffrn_measured_fraction_theta_max 0.986
_diffrn_measurement_device_type 'CCD area detector'
_diffrn_measurement_method 'phi and omega scans'
_diffrn_radiation_monochromator graphite
_diffrn_radiation_source 'fine-focus sealed tube'
_diffrn_radiation_type MoK\a
_diffrn_radiation_wavelength 0.71073
_diffrn_reflns_av_R_equivalents 0.0159
_diffrn_reflns_av_sigmaI/netI 0.0188
_diffrn_reflns_limit_h_max 4
_diffrn_reflns_limit_h_min -3
_diffrn_reflns_limit_k_max 18
_diffrn_reflns_limit_k_min -11
_diffrn_reflns_limit_l_max 15
_diffrn_reflns_limit_l_min -15
_diffrn_reflns_number 3445
_diffrn_reflns_theta_full 25.99
_diffrn_reflns_theta_max 25.99
_diffrn_reflns_theta_min 2.11
_exptl_absorpt_coefficient_mu 1.538
_exptl_absorpt_correction_T_max 0.926
_exptl_absorpt_correction_T_min 0.912
_exptl_absorpt_correction_type empirical
_exptl_absorpt_process_details SADABS
_exptl_crystal_colour black
_exptl_crystal_density_diffrn 1.819
_exptl_crystal_density_method 'not measured'
_exptl_crystal_description needle-like
_exptl_crystal_F_000 386
_exptl_crystal_size_max 0.20
_exptl_crystal_size_mid 0.05
_exptl_crystal_size_min 0.05
_refine_diff_density_max 0.605
_refine_diff_density_min -0.298
_refine_diff_density_rms 0.080
_refine_ls_extinction_method none
_refine_ls_goodness_of_fit_ref 1.088
_refine_ls_hydrogen_treatment constr
_refine_ls_matrix_type full
_refine_ls_number_parameters 106
_refine_ls_number_reflns 1349
_refine_ls_number_restraints 0
_refine_ls_restrained_S_all 1.088
_refine_ls_R_factor_all 0.0279
_refine_ls_R_factor_gt 0.0274
_refine_ls_shift/su_max 0.000
_refine_ls_shift/su_mean 0.000
_refine_ls_structure_factor_coef Fsqd
_refine_ls_weighting_details 'calc w=1/[\s^2^(Fo^2^)+(0.0514P)^2^+0.4287P] where P=(Fo^2^+2Fc^2^)/3'
_refine_ls_weighting_scheme calc
_refine_ls_wR_factor_gt 0.0784
_refine_ls_wR_factor_ref 0.0789
_reflns_number_gt 1313
_reflns_number_total 1349
_reflns_threshold_expression >2sigma(I)
_cod_data_source_file c1cc12852c.txt
_cod_data_source_block 1@112K
_cod_original_sg_symbol_H-M 'P2(1)/c '
_cod_database_code 7106833

loop_
_symmetry_equiv_pos_as_xyz
'x, y, z'
'-x, y+1/2, -z+1/2'
'-x, -y, -z'
'x, -y-1/2, z-1/2'

loop_
_atom_site_label
_atom_site_type_symbol
_atom_site_fract_x
_atom_site_fract_y
_atom_site_fract_z
_atom_site_U_iso_or_equiv
_atom_site_adp_type
_atom_site_occupancy
_atom_site_symmetry_multiplicity
_atom_site_calc_flag
_atom_site_refinement_flags
_atom_site_disorder_assembly
_atom_site_disorder_group
Co1 Co 0.0000 0.5000 0.0000 0.01411(15) Uani 1 2 d S . .
S1 S 0.43622(11) 0.44011(3) 0.11142(3) 0.01633(16) Uani 1 1 d . . .
N1 N 0.0489(4) 0.61124(10) 0.08634(11) 0.0141(3) Uani 1 1 d . . .
C8 C 0.3899(5) 0.51909(13) 0.21095(14) 0.0152(4) Uani 1 1 d . . .
C4 C 0.1939(5) 0.67369(13) 0.25964(14) 0.0169(4) Uani 1 1 d . . .
C9 C 0.2069(4) 0.60234(12) 0.18582(13) 0.0144(4) Uani 1 1 d . . .
C5 C 0.3463(5) 0.65841(14) 0.36164(14) 0.0198(4) Uani 1 1 d . . .
H5 H 0.3339 0.7039 0.4119 0.024 Uiso 1 1 calc R . .
C7 C 0.5396(5) 0.50765(13) 0.31146(16) 0.0189(4) Uani 1 1 d . . .
H7 H 0.6599 0.4535 0.3294 0.023 Uiso 1 1 calc R . .
C3 C 0.0346(5) 0.75769(13) 0.22821(16) 0.0189(4) Uani 1 1 d . . .
H3 H 0.0194 0.8057 0.2751 0.023 Uiso 1 1 calc R . .
C1 C -0.0895(5) 0.69244(12) 0.05947(14) 0.0167(4) Uani 1 1 d . . .
H1 H -0.1865 0.6999 -0.0082 0.020 Uiso 1 1 calc R . .
C6 C 0.5113(5) 0.57686(15) 0.38612(14) 0.0212(4) Uani 1 1 d . . .
H6 H 0.6066 0.5671 0.4535 0.025 Uiso 1 1 calc R . .
C2 C -0.0975(5) 0.76727(13) 0.12714(15) 0.0194(4) Uani 1 1 d . . .
H2 H -0.1917 0.8231 0.1038 0.023 Uiso 1 1 calc R . .

loop_
_atom_site_aniso_label
_atom_site_aniso_U_11
_atom_site_aniso_U_22
_atom_site_aniso_U_33
_atom_site_aniso_U_23
_atom_site_aniso_U_13
_atom_site_aniso_U_12
Co1 0.0171(2) 0.0104(2) 0.0143(2) -0.00096(11) -0.00354(14) 0.00101(11)
S1 0.0178(3) 0.0136(3) 0.0173(3) -0.00046(16) -0.00144(18) 0.00034(16)
N1 0.0126(7) 0.0145(7) 0.0152(7) 0.0010(6) -0.0001(5) -0.0005(6)
C8 0.0135(8) 0.0164(8) 0.0159(9) 0.0008(7) 0.0022(7) -0.0026(7)
C4 0.0123(7) 0.0196(9) 0.0189(8) -0.0020(7) 0.0019(6) -0.0047(7)
C9 0.0123(8) 0.0153(8) 0.0156(8) 0.0007(7) 0.0010(6) -0.0027(7)
C5 0.0182(8) 0.0243(10) 0.0171(9) -0.0049(7) 0.0015(7) -0.0058(7)
C7 0.0148(9) 0.0206(10) 0.0210(10) 0.0054(7) -0.0007(8) -0.0005(7)
C3 0.0178(8) 0.0157(9) 0.0237(9) -0.0059(7) 0.0047(7) -0.0034(7)
C1 0.0148(8) 0.0157(8) 0.0194(8) 0.0021(7) -0.0004(6) -0.0017(7)
C6 0.0180(8) 0.0302(10) 0.0150(9) 0.0026(7) -0.0013(7) -0.0070(8)
C2 0.0170(8) 0.0125(8) 0.0286(10) 0.0014(7) 0.0020(7) 0.0006(7)

loop_
_atom_type_symbol
_atom_type_description
_atom_type_scat_dispersion_real
_atom_type_scat_dispersion_imag
_atom_type_scat_source
C C 0.0033 0.0016 'International Tables Vol C Tables 4.2.6.8 and 6.1.1.4'
H H 0.0000 0.0000 'International Tables Vol C Tables 4.2.6.8 and 6.1.1.4'
Co Co 0.3494 0.9721 'International Tables Vol C Tables 4.2.6.8 and 6.1.1.4'
N N 0.0061 0.0033 'International Tables Vol C Tables 4.2.6.8 and 6.1.1.4'
S S 0.1246 0.1234 'International Tables Vol C Tables 4.2.6.8 and 6.1.1.4'

loop_
_geom_angle_atom_site_label_1
_geom_angle_atom_site_label_2
_geom_angle_atom_site_label_3
_geom_angle
_geom_angle_site_symmetry_1
_geom_angle_site_symmetry_3
_geom_angle_publ_flag
N1 Co1 N1 180.00(9) . 3_565 ?
N1 Co1 S1 94.51(4) . 3_565 ?
N1 Co1 S1 85.49(5) 3_565 3_565 ?
N1 Co1 S1 85.49(4) . . ?
N1 Co1 S1 94.51(4) 3_565 . ?
S1 Co1 S1 180.00(2) 3_565 . ?
N1 Co1 S1 90.95(4) . 1_455 ?
N1 Co1 S1 89.05(4) 3_565 1_455 ?
S1 Co1 S1 85.577(16) 3_565 1_455 ?
S1 Co1 S1 94.423(16) . 1_455 ?
N1 Co1 S1 89.05(4) . 3_665 ?
N1 Co1 S1 90.95(4) 3_565 3_665 ?
S1 Co1 S1 94.423(16) 3_565 3_665 ?
S1 Co1 S1 85.577(16) . 3_665 ?
S1 Co1 S1 180.0 1_455 3_665 ?
C8 S1 Co1 96.64(7) . . ?
C8 S1 Co1 106.40(6) . 1_655 ?
Co1 S1 Co1 94.423(16) . 1_655 ?
C1 N1 C9 117.44(15) . . ?
C1 N1 Co1 124.51(12) . . ?
C9 N1 Co1 117.74(12) . . ?
C7 C8 C9 118.38(17) . . ?
C7 C8 S1 123.83(15) . . ?
C9 C8 S1 117.68(14) . . ?
C3 C4 C9 118.51(17) . . ?
C3 C4 C5 122.73(18) . . ?
C9 C4 C5 118.75(17) . . ?
N1 C9 C4 121.69(16) . . ?
N1 C9 C8 117.54(16) . . ?
C4 C9 C8 120.76(16) . . ?
C6 C5 C4 119.98(17) . . ?
C8 C7 C6 120.75(17) . . ?
C2 C3 C4 118.82(17) . . ?
N1 C1 C2 123.75(17) . . ?
C5 C6 C7 121.25(17) . . ?
C3 C2 C1 119.52(17) . . ?

loop_
_geom_bond_atom_site_label_1
_geom_bond_atom_site_label_2
_geom_bond_distance
_geom_bond_site_symmetry_2
_geom_bond_publ_flag
Co1 N1 1.9723(15) . ?
Co1 N1 1.9723(15) 3_565 ?
Co1 S1 2.2718(5) 3_565 ?
Co1 S1 2.2718(5) . ?
Co1 S1 2.7325(5) 1_455 ?
Co1 S1 2.7325(5) 3_665 ?
S1 C8 1.7404(19) . ?
S1 Co1 2.7325(5) 1_655 ?
N1 C1 1.330(2) . ?
N1 C9 1.385(2) . ?
C8 C7 1.390(3) . ?
C8 C9 1.420(3) . ?
C4 C3 1.411(3) . ?
C4 C9 1.414(3) . ?
C4 C5 1.418(3) . ?
C5 C6 1.367(3) . ?
C7 C6 1.403(3) . ?
C3 C2 1.372(3) . ?
C1 C2 1.400(3) . ?
